data_7236349
loop_
_publ_author_name
'Tamura, Yuto'
'Kuzuhara, Daiki'
'Suzuki, Mitsuharu'
'Hayashi, Hironobu'
'Aratani, Naoki'
'Yamada, Hiroko'

_publ_section_title
;
 Fullerene-linked tetrabenzoporphyrins for solution-processed organic
 photovoltaics: flexible vs. rigid linkers
;
_journal_issue 40
_journal_name_full 'Journal of Materials Chemistry A'
_journal_page_first 15333
_journal_paper_doi 10.1039/C6TA06599F
_journal_volume 4
_journal_year 2016
_chemical_formula_moiety 'C114 H30 N4 Zn'
_chemical_formula_sum 'C114 H30 N4 Zn'
_chemical_formula_weight 1520.79
_space_group_crystal_system triclinic
_space_group_IT_number 2
_space_group_name_Hall '-P 1'
_space_group_name_H-M_alt 'P -1'
_atom_sites_solution_hydrogens geom
_audit_creation_method SHELXL-2014/7
_audit_update_record
;
2016-07-29 deposited with the CCDC.
2016-08-31 downloaded from the CCDC.
;
_cell_angle_alpha 86.692(10)
_cell_angle_beta 88.631(8)
_cell_angle_gamma 79.903(9)
_cell_formula_units_Z 2
_cell_length_a 10.040(6)
_cell_length_b 12.650(8)
_cell_length_c 33.76(2)
_cell_measurement_reflns_used 2621
_cell_measurement_temperature 90(2)
_cell_measurement_theta_max 27.35
_cell_measurement_theta_min 1.80
_cell_volume 4214(4)
_computing_structure_refinement 'SHELXL-2014/7 (Sheldrick, 2014)'
_diffrn_ambient_temperature 90(2)
_diffrn_detector_area_resol_mean 29
_diffrn_measured_fraction_theta_full 0.957
_diffrn_measured_fraction_theta_max 0.957
_diffrn_measurement_device_type 'Rigaku Saturn724'
_diffrn_measurement_method 'Oscillation Photograph'
_diffrn_radiation_monochromator 'Si(111) Channel Cut'
_diffrn_radiation_type synchrotron
_diffrn_radiation_wavelength 0.78203
_diffrn_reflns_av_R_equivalents 0.2460
_diffrn_reflns_av_unetI/netI 0.7000
_diffrn_reflns_Laue_measured_fraction_full 0.957
_diffrn_reflns_Laue_measured_fraction_max 0.957
_diffrn_reflns_limit_h_max 11
_diffrn_reflns_limit_h_min -10
_diffrn_reflns_limit_k_max 13
_diffrn_reflns_limit_k_min -13
_diffrn_reflns_limit_l_max 37
_diffrn_reflns_limit_l_min -36
_diffrn_reflns_number 16821
_diffrn_reflns_point_group_measured_fraction_full 0.957
_diffrn_reflns_point_group_measured_fraction_max 0.957
_diffrn_reflns_theta_full 25.500
_diffrn_reflns_theta_max 25.499
_diffrn_reflns_theta_min 0.665
_diffrn_source 'synchrotron radiation SPring-8 BL40XU'
_exptl_absorpt_coefficient_mu 0.441
_exptl_absorpt_correction_type multi-scan
_exptl_absorpt_process_details 'ABSCOR (T.Higashi, 2001)'
_exptl_crystal_colour green
_exptl_crystal_density_diffrn 1.199
_exptl_crystal_description prism
_exptl_crystal_F_000 1544
_exptl_crystal_size_max 0.090
_exptl_crystal_size_mid 0.050
_exptl_crystal_size_min 0.010
_exptl_transmission_factor_max 0.996
_exptl_transmission_factor_min 0.974
_refine_diff_density_max 0.948
_refine_diff_density_min -0.716
_refine_diff_density_rms 0.102
_refine_ls_extinction_method none
_refine_ls_goodness_of_fit_ref 0.885
_refine_ls_hydrogen_treatment constr
_refine_ls_matrix_type full
_refine_ls_number_parameters 1001
_refine_ls_number_reflns 11233
_refine_ls_number_restraints 1682
_refine_ls_restrained_S_all 0.850
_refine_ls_R_factor_all 0.3872
_refine_ls_R_factor_gt 0.1990
_refine_ls_shift/su_max '< 0.001'
_refine_ls_shift/su_mean '< 0.001'
_refine_ls_structure_factor_coef Fsqd
_refine_ls_weighting_details 'w=1/[\s^2^(Fo^2^)+(0.0300P)^2^] where P=(Fo^2^+2Fc^2^)/3'
_refine_ls_weighting_scheme calc
_refine_ls_wR_factor_gt 0.3410
_refine_ls_wR_factor_ref 0.4152
_reflns_Friedel_coverage 0.000
_reflns_number_gt 1832
_reflns_number_total 11233
_reflns_threshold_expression 'I > 2\s(I)'
_cod_data_source_file c6ta06599f2.cif
_cod_data_source_block 50619YT
_cod_original_cell_volume 4213(5)
_cod_database_code 7236349
_shelx_shelxl_version_number 2014/7
_shelx_space_group_comment
;
The symmetry employed for this shelxl refinement is uniquely defined
by the following loop, which should always be used as a source of
symmetry information in preference to the above space-group names.
They are only intended as comments.
;
_shelx_estimated_absorpt_t_min 0.961
_shelx_estimated_absorpt_t_max 0.996
_platon_squeeze_void_probe_radius 1.20

loop_
_space_group_symop_operation_xyz
'x, y, z'
'-x, -y, -z'

loop_
_atom_site_label
_atom_site_type_symbol
_atom_site_fract_x
_atom_site_fract_y
_atom_site_fract_z
_atom_site_U_iso_or_equiv
_atom_site_adp_type
_atom_site_occupancy
_atom_site_site_symmetry_order
_atom_site_calc_flag
_atom_site_refinement_flags_posn
_atom_site_refinement_flags_adp
C1 C 0.102(2) 0.2783(19) 0.7894(7) 0.082(6) Uani 1 1 d . U
C2 C 0.0595(14) 0.3146(11) 0.7512(3) 0.077(6) Uani 1 1 d G U
C3 C -0.0727(12) 0.3605(11) 0.7417(4) 0.079(6) Uani 1 1 d G U
H31 H -0.1405 0.3698 0.7619 0.094 Uiso 1 1 calc R U
C4 C -0.1056(9) 0.3928(11) 0.7026(4) 0.065(5) Uani 1 1 d G U
H32 H -0.1959 0.4242 0.6960 0.078 Uiso 1 1 calc R U
C5 C -0.0063(13) 0.3792(12) 0.6730(3) 0.098(7) Uani 1 1 d G U
H33 H -0.0287 0.4013 0.6462 0.117 Uiso 1 1 calc R U
C6 C 0.1259(11) 0.3333(12) 0.6825(4) 0.082(6) Uani 1 1 d G U
H34 H 0.1938 0.3240 0.6623 0.099 Uiso 1 1 calc R U
C7 C 0.1589(10) 0.3010(11) 0.7217(5) 0.067(5) Uani 1 1 d G U
C8 C 0.2783(16) 0.2560(18) 0.7418(6) 0.064(5) Uani 1 1 d . U
C9 C 0.4299(17) 0.2356(17) 0.7267(5) 0.065(5) Uani 1 1 d . U
C10 C 0.5471(16) 0.1989(16) 0.7512(6) 0.054(5) Uani 1 1 d . U
C11 C 0.6885(9) 0.1467(11) 0.7296(4) 0.071(5) Uani 1 1 d G U
C12 C 0.7423(12) 0.1377(12) 0.6914(3) 0.083(6) Uani 1 1 d G U
H35 H 0.6846 0.1542 0.6692 0.100 Uiso 1 1 calc R U
C13 C 0.8805(13) 0.1045(13) 0.6857(3) 0.099(7) Uani 1 1 d G U
H36 H 0.9173 0.0983 0.6596 0.119 Uiso 1 1 calc R U
C14 C 0.9650(9) 0.0803(12) 0.7182(4) 0.077(6) Uani 1 1 d G U
H37 H 1.0594 0.0576 0.7143 0.092 Uiso 1 1 calc R U
C15 C 0.9112(11) 0.0893(11) 0.7565(3) 0.070(6) Uani 1 1 d G U
H38 H 0.9689 0.0728 0.7787 0.084 Uiso 1 1 calc R U
C16 C 0.7729(12) 0.1226(11) 0.7622(3) 0.061(5) Uani 1 1 d G U
C17 C 0.7033(19) 0.1311(16) 0.7977(6) 0.055(5) Uani 1 1 d . U
C18 C 0.7317(18) 0.1098(16) 0.8364(6) 0.062(6) Uani 1 1 d . U
H9 H 0.8240 0.0768 0.8386 0.074 Uiso 1 1 calc R U
C19 C 0.6766(19) 0.1181(18) 0.8738(6) 0.067(5) Uani 1 1 d . U
C20 C 0.7255(13) 0.0743(11) 0.9103(3) 0.066(5) Uani 1 1 d G U
C21 C 0.8536(11) 0.0233(11) 0.9220(4) 0.063(5) Uani 1 1 d G U
H10 H 0.9245 0.0094 0.9028 0.076 Uiso 1 1 calc R U
C22 C 0.8781(10) -0.0076(11) 0.9617(4) 0.065(5) Uani 1 1 d G U
H11 H 0.9657 -0.0425 0.9697 0.078 Uiso 1 1 calc R U
C23 C 0.7744(13) 0.0127(12) 0.9898(3) 0.103(7) Uani 1 1 d G U
H12 H 0.7911 -0.0084 1.0169 0.123 Uiso 1 1 calc R U
C24 C 0.6462(11) 0.0638(11) 0.9781(4) 0.087(6) Uani 1 1 d G U
H13 H 0.5754 0.0776 0.9972 0.105 Uiso 1 1 calc R U
C25 C 0.6218(10) 0.0946(10) 0.9383(4) 0.068(5) Uani 1 1 d G U
C26 C 0.4970(16) 0.1354(15) 0.9163(6) 0.047(5) Uani 1 1 d . U
C27 C 0.3712(18) 0.1742(17) 0.9329(6) 0.074(6) Uani 1 1 d . U
H14 H 0.3684 0.1799 0.9609 0.089 Uiso 1 1 calc R U
C28 C 0.2450(16) 0.2068(17) 0.9128(6) 0.060(5) Uani 1 1 d . U
C29 C 0.1130(8) 0.2337(11) 0.9355(4) 0.058(5) Uani 1 1 d G U
C30 C 0.0629(11) 0.2429(11) 0.9741(3) 0.053(5) Uani 1 1 d G U
H15 H 0.1230 0.2279 0.9958 0.064 Uiso 1 1 calc R U
C31 C -0.0750(12) 0.2740(12) 0.9810(3) 0.084(6) Uani 1 1 d G U
H16 H -0.1093 0.2803 1.0074 0.101 Uiso 1 1 calc R U
C32 C -0.1630(8) 0.2960(11) 0.9492(4) 0.079(6) Uani 1 1 d G U
H17 H -0.2573 0.3173 0.9539 0.095 Uiso 1 1 calc R U
C33 C -0.1129(12) 0.2868(11) 0.9105(4) 0.084(6) Uani 1 1 d G U
H18 H -0.1730 0.3018 0.8888 0.101 Uiso 1 1 calc R U
C34 C 0.0251(13) 0.2556(12) 0.9037(3) 0.070(5) Uani 1 1 d G U
C35 C 0.0887(17) 0.2510(16) 0.8659(6) 0.051(5) Uani 1 1 d . U
C36 C 0.0586(17) 0.2634(16) 0.8304(7) 0.062(5) Uani 1 1 d . U
H19 H -0.0357 0.2628 0.8295 0.074 Uiso 1 1 calc R U
N1 N 0.2606(13) 0.2409(15) 0.7823(5) 0.075(5) Uani 1 1 d . U
N2 N 0.5529(13) 0.1811(12) 0.7898(4) 0.046(4) Uani 1 1 d . U
N3 N 0.5177(16) 0.1556(15) 0.8774(5) 0.078(5) Uani 1 1 d . U
N4 N 0.2396(13) 0.2119(13) 0.8727(5) 0.061(4) Uani 1 1 d . U
C37 C 0.4410(11) 0.2555(12) 0.6815(3) 0.066(5) Uani 1 1 d G U
C38 C 0.4252(12) 0.1747(10) 0.6567(4) 0.079(6) Uani 1 1 d G U
H20 H 0.3988 0.1103 0.6675 0.095 Uiso 1 1 calc R U
C39 C 0.4481(13) 0.1881(12) 0.6161(4) 0.092(6) Uani 1 1 d G U
H21 H 0.4373 0.1329 0.5992 0.110 Uiso 1 1 calc R U
C40 C 0.4867(13) 0.2822(14) 0.6003(3) 0.102(7) Uani 1 1 d G U
C41 C 0.5024(12) 0.3630(10) 0.6251(4) 0.097(7) Uani 1 1 d G U
H22 H 0.5288 0.4274 0.6143 0.116 Uiso 1 1 calc R U
C42 C 0.4796(11) 0.3496(11) 0.6657(4) 0.068(6) Uani 1 1 d G U
H23 H 0.4903 0.4048 0.6827 0.082 Uiso 1 1 calc R U
C43 C 0.526(2) 0.290(2) 0.5570(7) 0.115(8) Uani 1 1 d . U
C44 C 0.568(2) 0.295(2) 0.5243(8) 0.115(8) Uani 1 1 d . U
C45 C 0.600(3) 0.299(2) 0.4851(8) 0.125(8) Uani 1 1 d D U
C46 C 0.666(2) 0.290(2) 0.4521(7) 0.115(8) Uani 1 1 d D U
C47 C 0.7120(15) 0.2879(16) 0.4107(4) 0.135(8) Uani 1 1 d G U
C48 C 0.7333(15) 0.1887(13) 0.3937(5) 0.111(7) Uani 1 1 d G U
H24 H 0.7102 0.1276 0.4080 0.134 Uiso 1 1 calc R U
C49 C 0.7885(14) 0.1790(11) 0.3556(5) 0.088(6) Uani 1 1 d G U
H25 H 0.8030 0.1112 0.3440 0.106 Uiso 1 1 calc R U
C50 C 0.8223(13) 0.2684(14) 0.3345(3) 0.080(6) Uani 1 1 d G U
C51 C 0.8011(14) 0.3676(11) 0.3515(5) 0.101(7) Uani 1 1 d G U
H26 H 0.8242 0.4288 0.3372 0.122 Uiso 1 1 calc R U
C52 C 0.7459(15) 0.3773(12) 0.3896(5) 0.142(8) Uani 1 1 d G U
H27 H 0.7314 0.4451 0.4012 0.170 Uiso 1 1 calc R U
C53 C 0.872(2) 0.263(2) 0.2927(7) 0.097(6) Uani 1 1 d . U
C54 C 1.0400(13) 0.2380(15) 0.2909(6) 0.083(7) Uani 1 1 d . U
H28 H 1.0740 0.1886 0.3133 0.124 Uiso 1 1 calc R U
H29 H 1.0748 0.3054 0.2925 0.124 Uiso 1 1 calc R U
H30 H 1.0704 0.2052 0.2659 0.124 Uiso 1 1 calc R U
C55 C 0.8133(19) 0.340(2) 0.2565(6) 0.068(5) Uani 1 1 d . U
C56 C 0.8082(19) 0.206(2) 0.2641(6) 0.079(5) Uani 1 1 d . U
C57 C 0.8754(18) 0.1544(18) 0.2293(6) 0.068(5) Uani 1 1 d . U
C58 C 0.9438(17) 0.1965(18) 0.1938(6) 0.059(5) Uani 1 1 d . U
C59 C 0.9498(15) 0.3085(17) 0.1929(5) 0.048(5) Uani 1 1 d . U
C60 C 0.8713(19) 0.3906(19) 0.2201(6) 0.068(5) Uani 1 1 d . U
C61 C 0.8048(16) 0.4847(16) 0.2072(6) 0.050(5) Uani 1 1 d . U
C62 C 0.675(2) 0.5019(19) 0.2301(6) 0.069(5) Uani 1 1 d . U
C63 C 0.6717(19) 0.4184(19) 0.2592(6) 0.066(5) Uani 1 1 d . U
C64 C 0.554(2) 0.373(2) 0.2681(6) 0.084(6) Uani 1 1 d . U
C65 C 0.555(2) 0.268(2) 0.2713(6) 0.081(6) Uani 1 1 d . U
C66 C 0.6719(19) 0.1741(19) 0.2661(6) 0.079(6) Uani 1 1 d . U
C67 C 0.6642(19) 0.0908(17) 0.2407(6) 0.066(5) Uani 1 1 d . U
C68 C 0.7903(18) 0.0729(17) 0.2143(7) 0.067(5) Uani 1 1 d . U
C69 C 0.7784(16) 0.0480(17) 0.1836(5) 0.051(5) Uani 1 1 d . U
C70 C 0.8708(19) 0.0798(18) 0.1445(6) 0.071(6) Uani 1 1 d . U
C71 C 0.9455(15) 0.1610(19) 0.1546(6) 0.059(5) Uani 1 1 d . U
C72 C 0.9406(15) 0.2569(19) 0.1274(6) 0.059(5) Uani 1 1 d . U
C73 C 0.9484(16) 0.3365(16) 0.1525(5) 0.046(5) Uani 1 1 d . U
C74 C 0.8615(17) 0.4554(18) 0.1399(6) 0.060(5) Uani 1 1 d . U
C75 C 0.8079(16) 0.5064(16) 0.1681(6) 0.047(5) Uani 1 1 d . U
C76 C 0.677(2) 0.5714(19) 0.1503(7) 0.078(6) Uani 1 1 d . U
C77 C 0.5533(18) 0.5880(18) 0.1769(6) 0.065(5) Uani 1 1 d . U
C78 C 0.5548(19) 0.5573(17) 0.2173(7) 0.067(5) Uani 1 1 d . U
C79 C 0.4303(18) 0.5195(18) 0.2223(6) 0.063(5) Uani 1 1 d . U
C80 C 0.4255(19) 0.425(2) 0.2470(6) 0.078(6) Uani 1 1 d . U
C81 C 0.347(2) 0.346(2) 0.2438(7) 0.078(6) Uani 1 1 d . U
C82 C 0.417(2) 0.237(2) 0.2583(7) 0.095(6) Uani 1 1 d . U
C83 C 0.4147(19) 0.158(2) 0.2320(7) 0.079(6) Uani 1 1 d . U
C84 C 0.5454(17) 0.0726(18) 0.2240(5) 0.064(5) Uani 1 1 d . U
C85 C 0.5376(19) 0.0342(19) 0.1829(6) 0.076(6) Uani 1 1 d . U
C86 C 0.6601(16) 0.0112(17) 0.1609(6) 0.056(5) Uani 1 1 d . U
C87 C 0.6678(19) 0.0432(19) 0.1209(7) 0.074(6) Uani 1 1 d . U
C88 C 0.788(2) 0.103(2) 0.1102(7) 0.074(6) Uani 1 1 d . U
C89 C 0.787(2) 0.182(2) 0.0822(6) 0.071(6) Uani 1 1 d . U
C90 C 0.870(2) 0.266(2) 0.0916(6) 0.072(5) Uani 1 1 d . U
C91 C 0.791(2) 0.374(2) 0.0779(6) 0.085(6) Uani 1 1 d D U
C92 C 0.794(2) 0.462(2) 0.0997(6) 0.079(6) Uani 1 1 d . U
C93 C 0.6709(19) 0.5345(19) 0.1103(6) 0.068(5) Uani 1 1 d . U
C94 C 0.5496(19) 0.5147(17) 0.0932(6) 0.062(5) Uani 1 1 d . U
C95 C 0.4293(19) 0.5375(19) 0.1219(7) 0.079(6) Uani 1 1 d . U
C96 C 0.4269(17) 0.5682(17) 0.1560(5) 0.056(5) Uani 1 1 d . U
C97 C 0.3498(18) 0.5216(16) 0.1890(6) 0.059(5) Uani 1 1 d . U
C98 C 0.2692(17) 0.4490(18) 0.1763(6) 0.058(5) Uani 1 1 d . U
C99 C 0.2726(17) 0.3682(19) 0.2072(7) 0.067(5) Uani 1 1 d . U
C100 C 0.2665(16) 0.2636(19) 0.1842(6) 0.059(5) Uani 1 1 d . U
C101 C 0.349(2) 0.173(2) 0.1958(7) 0.086(6) Uani 1 1 d . U
C102 C 0.4095(19) 0.092(2) 0.1673(7) 0.078(6) Uani 1 1 d . U
C103 C 0.4133(16) 0.1238(17) 0.1264(6) 0.057(5) Uani 1 1 d . U
C104 C 0.544(2) 0.102(2) 0.1020(6) 0.074(5) Uani 1 1 d . U
C105 C 0.533(2) 0.194(2) 0.0729(6) 0.082(6) Uani 1 1 d . U
C106 C 0.657(2) 0.2402(19) 0.0652(6) 0.075(5) Uani 1 1 d . U
C107 C 0.651(2) 0.355(2) 0.0607(6) 0.087(6) Uani 1 1 d D U
C108 C 0.5432(19) 0.438(2) 0.0683(6) 0.079(6) Uani 1 1 d . U
C109 C 0.4138(17) 0.3916(19) 0.0770(6) 0.071(5) Uani 1 1 d . U
C110 C 0.3418(18) 0.4623(17) 0.1076(6) 0.065(5) Uani 1 1 d . U
C111 C 0.2661(17) 0.4165(19) 0.1398(7) 0.070(5) Uani 1 1 d . U
C112 C 0.2668(16) 0.2878(16) 0.1440(6) 0.050(5) Uani 1 1 d . U
C113 C 0.3334(19) 0.2393(18) 0.1126(6) 0.068(5) Uani 1 1 d . U
Zn1 Zn 0.3940(2) 0.1945(2) 0.83135(9) 0.0817(10) Uani 1 1 d . U
C114 C 0.406(2) 0.279(2) 0.0822(6) 0.074(6) Uani 1 1 d . U

loop_
_atom_site_aniso_label
_atom_site_aniso_U_11
_atom_site_aniso_U_22
_atom_site_aniso_U_33
_atom_site_aniso_U_23
_atom_site_aniso_U_13
_atom_site_aniso_U_12
C1 0.077(10) 0.072(12) 0.104(12) -0.001(10) 0.009(10) -0.035(9)
C2 0.062(10) 0.069(12) 0.103(12) -0.012(10) -0.017(10) -0.016(9)
C3 0.061(10) 0.076(13) 0.103(12) -0.003(10) -0.026(9) -0.019(9)
C4 0.042(9) 0.085(13) 0.069(11) 0.017(10) 0.001(8) -0.021(9)
C5 0.076(11) 0.095(14) 0.120(13) 0.008(11) -0.001(10) -0.012(11)
C6 0.065(10) 0.078(13) 0.106(12) -0.023(10) -0.021(10) -0.012(10)
C7 0.061(9) 0.066(11) 0.078(11) -0.007(10) -0.026(9) -0.024(9)
C8 0.038(8) 0.076(12) 0.079(11) 0.006(10) 0.005(9) -0.020(8)
C9 0.045(8) 0.082(12) 0.060(10) 0.018(9) 0.004(8) 0.000(9)
C10 0.043(8) 0.061(11) 0.061(10) 0.001(9) 0.009(8) -0.017(8)
C11 0.076(10) 0.055(11) 0.088(11) -0.010(9) 0.025(9) -0.033(9)
C12 0.075(10) 0.088(13) 0.082(12) -0.020(10) 0.033(9) -0.004(10)
C13 0.084(11) 0.082(13) 0.126(13) -0.013(11) 0.017(11) 0.001(11)
C14 0.088(11) 0.060(12) 0.082(12) -0.015(10) -0.021(10) -0.006(10)
C15 0.050(9) 0.056(12) 0.095(12) -0.011(10) 0.025(9) 0.015(9)
C16 0.059(9) 0.035(10) 0.082(11) -0.007(9) -0.001(9) 0.010(8)
C17 0.078(10) 0.046(10) 0.044(10) -0.010(9) 0.004(9) -0.020(9)
C18 0.068(10) 0.052(12) 0.069(12) -0.006(10) 0.000(10) -0.020(9)
C19 0.060(9) 0.062(11) 0.080(11) 0.004(10) -0.002(9) -0.021(9)
C20 0.063(9) 0.060(11) 0.076(11) -0.018(9) -0.011(9) -0.012(9)
C21 0.058(9) 0.064(12) 0.071(11) -0.010(9) 0.012(9) -0.020(9)
C22 0.066(10) 0.060(12) 0.067(11) 0.012(10) 0.015(9) -0.011(9)
C23 0.068(10) 0.088(13) 0.140(13) 0.018(11) 0.018(10) 0.011(10)
C24 0.070(10) 0.072(13) 0.130(13) -0.009(11) -0.023(10) -0.034(10)
C25 0.071(10) 0.061(11) 0.077(11) 0.006(10) 0.006(9) -0.028(9)
C26 0.050(8) 0.026(10) 0.064(10) -0.012(8) -0.005(8) -0.005(8)
C27 0.053(9) 0.074(12) 0.090(12) 0.001(10) 0.002(9) 0.002(9)
C28 0.043(8) 0.061(11) 0.078(11) -0.014(9) -0.004(9) -0.012(8)
C29 0.045(8) 0.047(11) 0.083(11) -0.025(9) 0.026(8) -0.007(8)
C30 0.043(8) 0.060(11) 0.063(10) 0.026(9) 0.003(8) -0.038(8)
C31 0.060(10) 0.094(13) 0.091(12) -0.005(10) 0.036(9) 0.002(10)
C32 0.063(10) 0.078(13) 0.102(13) -0.019(11) 0.019(10) -0.026(10)
C33 0.061(10) 0.080(13) 0.120(13) -0.030(11) 0.016(10) -0.032(10)
C34 0.061(9) 0.064(11) 0.086(11) -0.019(9) 0.025(9) -0.015(9)
C35 0.056(9) 0.057(11) 0.047(10) -0.030(9) 0.000(8) -0.018(8)
C36 0.041(9) 0.056(12) 0.088(12) -0.011(10) 0.002(9) -0.002(8)
N1 0.043(8) 0.089(12) 0.090(10) -0.025(9) 0.000(8) 0.001(8)
N2 0.051(7) 0.052(10) 0.033(8) -0.007(7) 0.008(7) -0.005(7)
N3 0.086(9) 0.061(10) 0.090(10) -0.028(9) 0.011(9) -0.015(8)
N4 0.051(8) 0.061(10) 0.067(9) -0.013(8) 0.019(8) 0.004(7)
C37 0.043(8) 0.077(12) 0.070(11) -0.001(10) 0.013(8) 0.011(9)
C38 0.074(10) 0.071(13) 0.083(12) -0.007(10) 0.013(10) 0.009(9)
C39 0.075(10) 0.094(14) 0.094(12) 0.003(11) 0.055(9) 0.006(10)
C40 0.091(11) 0.112(13) 0.091(12) 0.005(11) 0.009(10) 0.012(11)
C41 0.078(10) 0.102(14) 0.097(12) -0.007(11) 0.007(10) 0.021(10)
C42 0.043(8) 0.086(13) 0.066(11) 0.012(10) 0.038(8) 0.002(9)
C43 0.119(12) 0.123(15) 0.093(13) 0.011(12) 0.045(11) -0.002(11)
C44 0.119(12) 0.112(14) 0.104(14) -0.022(12) 0.056(11) 0.002(11)
C45 0.141(13) 0.126(15) 0.103(13) -0.007(12) 0.033(12) -0.012(12)
C46 0.125(12) 0.123(15) 0.093(13) -0.001(12) 0.054(11) -0.016(12)
C47 0.112(12) 0.137(14) 0.148(13) -0.009(12) 0.034(11) -0.007(12)
C48 0.128(12) 0.090(14) 0.116(13) -0.025(11) 0.018(11) -0.014(11)
C49 0.097(11) 0.068(13) 0.093(12) -0.025(11) 0.006(10) 0.009(10)
C50 0.079(10) 0.069(12) 0.086(11) -0.031(10) 0.001(9) 0.009(9)
C51 0.093(11) 0.114(14) 0.090(12) -0.031(11) -0.010(10) 0.011(11)
C52 0.128(13) 0.133(15) 0.142(14) 0.010(13) 0.037(12) 0.024(12)
C53 0.089(10) 0.082(12) 0.115(12) 0.001(11) 0.007(10) 0.001(10)
C54 0.017(8) 0.037(14) 0.188(19) 0.001(13) 0.018(10) 0.006(8)
C55 0.060(9) 0.078(11) 0.067(10) -0.003(9) 0.015(8) -0.019(9)
C56 0.066(9) 0.080(11) 0.095(11) -0.023(9) 0.010(9) -0.021(9)
C57 0.058(9) 0.072(11) 0.074(11) -0.006(9) -0.007(9) -0.009(9)
C58 0.045(8) 0.065(11) 0.070(11) -0.004(9) 0.001(8) -0.020(9)
C59 0.040(8) 0.065(11) 0.042(9) -0.008(9) 0.006(8) -0.019(8)
C60 0.063(9) 0.072(12) 0.068(11) 0.009(10) -0.005(9) -0.013(9)
C61 0.047(8) 0.038(10) 0.064(10) -0.008(9) 0.015(8) -0.001(8)
C62 0.063(10) 0.052(11) 0.098(12) -0.013(9) -0.004(9) -0.020(9)
C63 0.060(9) 0.072(12) 0.069(11) -0.021(9) 0.013(9) -0.016(9)
C64 0.068(10) 0.084(12) 0.110(11) -0.040(10) -0.012(9) -0.032(10)
C65 0.057(9) 0.079(12) 0.106(11) -0.015(10) 0.012(9) -0.009(10)
C66 0.060(9) 0.087(12) 0.099(11) -0.025(10) 0.024(9) -0.038(9)
C67 0.066(9) 0.061(11) 0.079(11) -0.027(9) 0.019(9) -0.026(9)
C68 0.053(9) 0.060(11) 0.095(12) -0.018(10) 0.011(10) -0.024(9)
C69 0.041(8) 0.077(11) 0.035(10) 0.012(9) -0.008(8) -0.013(8)
C70 0.057(9) 0.069(12) 0.077(11) -0.007(10) 0.030(9) 0.016(9)
C71 0.022(7) 0.084(12) 0.077(11) -0.014(10) 0.008(8) -0.024(8)
C72 0.028(8) 0.088(12) 0.061(11) -0.004(10) 0.001(8) -0.014(9)
C73 0.048(8) 0.054(10) 0.049(10) -0.021(8) 0.013(8) -0.040(8)
C74 0.055(9) 0.062(11) 0.078(11) -0.027(9) 0.008(8) -0.045(8)
C75 0.039(8) 0.055(10) 0.056(10) -0.029(9) 0.013(8) -0.027(8)
C76 0.071(10) 0.071(12) 0.102(11) -0.026(10) 0.001(9) -0.036(9)
C77 0.055(9) 0.074(11) 0.070(11) -0.037(9) -0.011(9) -0.006(9)
C78 0.054(9) 0.056(11) 0.097(11) -0.022(10) 0.006(10) -0.020(9)
C79 0.051(9) 0.063(11) 0.083(11) -0.016(9) 0.010(9) -0.028(9)
C80 0.057(9) 0.094(12) 0.089(11) -0.020(10) 0.003(9) -0.028(10)
C81 0.073(10) 0.078(12) 0.095(11) -0.018(10) 0.004(9) -0.042(10)
C82 0.063(10) 0.106(13) 0.118(12) -0.002(11) 0.011(10) -0.019(10)
C83 0.060(9) 0.087(12) 0.101(12) -0.015(10) -0.002(9) -0.040(9)
C84 0.050(9) 0.083(12) 0.055(10) 0.003(9) 0.018(8) -0.006(9)
C85 0.059(9) 0.070(12) 0.102(12) -0.014(10) -0.007(9) -0.016(9)
C86 0.042(8) 0.067(11) 0.061(10) -0.018(9) -0.001(8) -0.011(8)
C87 0.059(9) 0.073(12) 0.094(11) -0.006(10) 0.004(10) -0.022(9)
C88 0.069(10) 0.088(12) 0.068(11) -0.029(10) 0.007(9) -0.014(10)
C89 0.072(10) 0.075(12) 0.066(11) -0.023(9) -0.005(9) -0.005(10)
C90 0.066(10) 0.087(12) 0.062(10) -0.027(10) 0.028(9) -0.010(9)
C91 0.078(10) 0.088(12) 0.092(11) 0.003(10) 0.016(9) -0.032(10)
C92 0.087(10) 0.065(12) 0.089(11) -0.023(10) -0.007(10) -0.018(10)
C93 0.070(9) 0.080(12) 0.055(10) -0.011(9) 0.020(9) -0.020(9)
C94 0.066(9) 0.046(11) 0.082(11) -0.009(9) 0.006(9) -0.034(9)
C95 0.062(9) 0.074(12) 0.096(12) -0.005(10) 0.002(10) 0.004(9)
C96 0.059(9) 0.072(11) 0.030(9) -0.006(9) 0.012(8) 0.004(9)
C97 0.051(9) 0.043(11) 0.079(11) -0.020(9) 0.038(9) 0.004(8)
C98 0.042(8) 0.068(11) 0.056(11) -0.002(9) 0.016(9) 0.008(8)
C99 0.042(8) 0.079(12) 0.079(11) 0.009(10) 0.005(9) -0.010(9)
C100 0.034(8) 0.066(11) 0.080(11) -0.014(10) -0.021(8) -0.009(8)
C101 0.079(11) 0.092(13) 0.090(12) -0.020(11) -0.011(10) -0.016(10)
C102 0.059(9) 0.084(12) 0.103(12) -0.011(10) -0.004(10) -0.041(9)
C103 0.041(8) 0.061(11) 0.070(10) -0.013(9) 0.026(8) -0.016(8)
C104 0.066(9) 0.073(12) 0.088(11) -0.012(10) 0.003(9) -0.024(9)
C105 0.079(10) 0.074(12) 0.094(11) -0.013(10) 0.004(10) -0.016(10)
C106 0.088(10) 0.053(11) 0.093(11) -0.050(9) 0.015(9) -0.026(9)
C107 0.096(11) 0.062(12) 0.108(11) -0.005(10) 0.010(10) -0.027(10)
C108 0.060(9) 0.077(12) 0.114(12) -0.022(10) 0.000(9) -0.041(9)
C109 0.048(9) 0.074(12) 0.094(11) -0.005(10) -0.013(8) -0.016(9)
C110 0.058(9) 0.063(11) 0.075(11) -0.016(9) -0.010(9) -0.006(9)
C111 0.046(9) 0.076(12) 0.087(11) -0.014(10) 0.008(9) -0.006(9)
C112 0.041(8) 0.056(11) 0.058(10) -0.005(9) 0.020(8) -0.025(8)
C113 0.064(9) 0.061(11) 0.081(11) 0.017(10) 0.016(9) -0.027(9)
Zn1 0.0323(11) 0.069(2) 0.144(2) -0.0113(16) 0.0184(13) -0.0108(12)
C114 0.067(10) 0.071(12) 0.086(11) -0.015(10) 0.015(9) -0.018(9)

loop_
_atom_type_symbol
_atom_type_description
_atom_type_scat_dispersion_real
_atom_type_scat_dispersion_imag
_atom_type_scat_source
C C 0.0041 0.0020 'International Tables Vol C Tables 4.2.6.8 and 6.1.1.4'
H H 0.0000 0.0000 'International Tables Vol C Tables 4.2.6.8 and 6.1.1.4'
N N 0.0078 0.0041 'International Tables Vol C Tables 4.2.6.8 and 6.1.1.4'
Zn Zn 0.2192 1.6984 'International Tables Vol C Tables 4.2.6.8 and 6.1.1.4'

loop_
_geom_angle_atom_site_label_1
_geom_angle_atom_site_label_2
_geom_angle_atom_site_label_3
_geom_angle
C2 C1 C36 144.7(19)
C2 C1 N1 101.5(15)
C36 C1 N1 113.8(18)
C1 C2 C3 124.3(13)
C1 C2 C7 115.7(13)
C3 C2 C7 120.0
C4 C3 C2 120.0
C4 C3 H31 120.0
C2 C3 H31 120.0
C3 C4 C5 120.0
C3 C4 H32 120.0
C5 C4 H32 120.0
C4 C5 C6 120.0
C4 C5 H33 120.0
C6 C5 H33 120.0
C7 C6 C5 120.0
C7 C6 H34 120.0
C5 C6 H34 120.0
C6 C7 C2 120.0
C6 C7 C8 135.4(13)
C2 C7 C8 104.6(13)
N1 C8 C7 113.9(14)
N1 C8 C9 115.1(15)
C7 C8 C9 130.4(17)
C10 C9 C37 122.4(14)
C10 C9 C8 125.7(16)
C37 C9 C8 111.9(14)
N2 C10 C9 128.9(15)
N2 C10 C11 111.3(15)
C9 C10 C11 118.4(15)
C12 C11 C16 120.0
C12 C11 C10 138.2(11)
C16 C11 C10 100.9(11)
C11 C12 C13 120.0
C11 C12 H35 120.0
C13 C12 H35 120.0
C14 C13 C12 120.0
C14 C13 H36 120.0
C12 C13 H36 120.0
C13 C14 C15 120.0
C13 C14 H37 120.0
C15 C14 H37 120.0
C16 C15 C14 120.0
C16 C15 H38 120.0
C14 C15 H38 120.0
C17 C16 C15 127.2(12)
C17 C16 C11 112.7(12)
C15 C16 C11 120.0
C18 C17 C16 137.1(19)
C18 C17 N2 113.7(15)
C16 C17 N2 109.2(15)
C17 C18 C19 143(2)
C17 C18 H9 108.4
C19 C18 H9 108.4
C18 C19 C20 131.4(19)
C18 C19 N3 117.2(18)
C20 C19 N3 109.0(15)
C19 C20 C21 131.6(13)
C19 C20 C25 108.3(13)
C21 C20 C25 120.0
C22 C21 C20 120.0
C22 C21 H10 120.0
C20 C21 H10 120.0
C23 C22 C21 120.0
C23 C22 H11 120.0
C21 C22 H11 120.0
C22 C23 C24 120.0
C22 C23 H12 120.0
C24 C23 H12 120.0
C23 C24 C25 120.0
C23 C24 H13 120.0
C25 C24 H13 120.0
C24 C25 C20 120.0
C24 C25 C26 132.7(12)
C20 C25 C26 106.7(12)
N3 C26 C27 118.8(18)
N3 C26 C25 113.9(15)
C27 C26 C25 125.8(17)
C26 C27 C28 127.7(18)
C26 C27 H14 116.2
C28 C27 H14 116.2
N4 C28 C27 121.0(16)
N4 C28 C29 117.4(15)
C27 C28 C29 121.5(17)
C30 C29 C34 120.0
C30 C29 C28 140.8(12)
C34 C29 C28 99.2(12)
C31 C30 C29 120.0
C31 C30 H15 120.0
C29 C30 H15 120.0
C32 C31 C30 120.0
C32 C31 H16 120.0
C30 C31 H16 120.0
C31 C32 C33 120.0
C31 C32 H17 120.0
C33 C32 H17 120.0
C32 C33 C34 120.0
C32 C33 H18 120.0
C34 C33 H18 120.0
C33 C34 C29 120.0
C33 C34 C35 125.1(12)
C29 C34 C35 114.7(12)
C36 C35 C34 139.6(18)
C36 C35 N4 113.3(16)
C34 C35 N4 106.9(16)
C35 C36 C1 148.3(18)
C35 C36 H19 105.8
C1 C36 H19 105.8
C8 N1 C1 104.2(15)
C8 N1 Zn1 134.7(11)
C1 N1 Zn1 120.9(12)
C10 N2 C17 104.4(13)
C10 N2 Zn1 128.5(11)
C17 N2 Zn1 126.5(11)
C26 N3 C19 101.0(16)
C26 N3 Zn1 133.4(12)
C19 N3 Zn1 124.7(12)
C28 N4 C35 101.4(13)
C28 N4 Zn1 129.7(12)
C35 N4 Zn1 128.3(13)
C38 C37 C42 120.0
C38 C37 C9 119.7(13)
C42 C37 C9 120.0(13)
C37 C38 C39 120.0
C37 C38 H20 120.0
C39 C38 H20 120.0
C40 C39 C38 120.0
C40 C39 H21 120.0
C38 C39 H21 120.0
C39 C40 C41 120.0
C39 C40 C43 118.9(15)
C41 C40 C43 120.7(15)
C42 C41 C40 120.0
C42 C41 H22 120.0
C40 C41 H22 120.0
C41 C42 C37 120.0
C41 C42 H23 120.0
C37 C42 H23 120.0
C44 C43 C40 174(2)
C43 C44 C45 172(3)
C46 C45 C44 163(3)
C45 C46 C47 168(3)
C48 C47 C52 120.0
C48 C47 C46 116.8(17)
C52 C47 C46 122.9(17)
C47 C48 C49 120.0
C47 C48 H24 120.0
C49 C48 H24 120.0
C50 C49 C48 120.0
C50 C49 H25 120.0
C48 C49 H25 120.0
C51 C50 C49 120.0
C51 C50 C53 118.2(15)
C49 C50 C53 121.7(15)
C50 C51 C52 120.0
C50 C51 H26 120.0
C52 C51 H26 120.0
C51 C52 C47 120.0
C51 C52 H27 120.0
C47 C52 H27 120.0
C56 C53 C50 120.6(19)
C56 C53 C55 68.2(16)
C50 C53 C55 126.6(19)
C56 C53 C54 113.9(18)
C50 C53 C54 110.6(17)
C55 C53 C54 111.0(16)
C53 C54 H28 109.5
C53 C54 H29 109.5
H28 C54 H29 109.5
C53 C54 H30 109.5
H28 C54 H30 109.5
H29 C54 H30 109.5
C60 C55 C53 135.8(18)
C60 C55 C63 99.3(19)
C53 C55 C63 121.7(16)
C60 C55 C56 125.1(17)
C53 C55 C56 52.8(13)
C63 C55 C56 115.7(15)
C53 C56 C57 125.6(17)
C53 C56 C66 129.0(18)
C57 C56 C66 104.9(16)
C53 C56 C55 59.0(14)
C57 C56 C55 105.8(17)
C66 C56 C55 117(2)
C56 C57 C58 133(2)
C56 C57 C68 109.6(16)
C58 C57 C68 106.7(16)
C71 C58 C59 110.3(19)
C71 C58 C57 127.1(17)
C59 C58 C57 115.4(18)
C73 C59 C58 102.5(15)
C73 C59 C60 117.1(19)
C58 C59 C60 126.2(17)
C61 C60 C55 116(2)
C61 C60 C59 123.4(19)
C55 C60 C59 113(2)
C60 C61 C75 116.4(18)
C60 C61 C62 106.1(19)
C75 C61 C62 121.1(18)
C78 C62 C63 117.3(19)
C78 C62 C61 127(2)
C63 C62 C61 111(2)
C62 C63 C64 123(2)
C62 C63 C55 106.6(17)
C64 C63 C55 118(2)
C65 C64 C63 123(2)
C65 C64 C80 107.7(18)
C63 C64 C80 117(2)
C64 C65 C66 130(2)
C64 C65 C82 113(2)
C66 C65 C82 110.3(19)
C67 C66 C56 111.7(17)
C67 C66 C65 122.5(19)
C56 C66 C65 114(2)
C84 C67 C66 124.6(19)
C84 C67 C68 116.0(16)
C66 C67 C68 109.4(15)
C69 C68 C67 117.3(19)
C69 C68 C57 130(2)
C67 C68 C57 102.9(16)
C68 C69 C86 134.4(18)
C68 C69 C70 124.4(19)
C86 C69 C70 98.7(14)
C88 C70 C71 117(2)
C88 C70 C69 110.0(16)
C71 C70 C69 109.4(16)
C58 C71 C70 121.5(17)
C58 C71 C72 106.9(19)
C70 C71 C72 118.2(19)
C73 C72 C90 127(2)
C73 C72 C71 103.0(18)
C90 C72 C71 121.0(19)
C72 C73 C59 117(2)
C72 C73 C74 116.1(18)
C59 C73 C74 115.1(15)
C75 C74 C92 122(2)
C75 C74 C73 115(2)
C92 C74 C73 114.0(16)
C74 C75 C61 133(2)
C74 C75 C76 103.5(19)
C61 C75 C76 115.6(16)
C93 C76 C77 120.8(16)
C93 C76 C75 105.6(18)
C77 C76 C75 117.4(19)
C78 C77 C76 123.6(19)
C78 C77 C96 113.3(18)
C76 C77 C96 112.2(15)
C62 C78 C77 114.1(19)
C62 C78 C79 124(2)
C77 C78 C79 101.5(18)
C97 C79 C78 118.2(19)
C97 C79 C80 110.6(17)
C78 C79 C80 119(2)
C81 C80 C79 130(2)
C81 C80 C64 107(2)
C79 C80 C64 117.7(18)
C80 C81 C99 108(2)
C80 C81 C82 113(2)
C99 C81 C82 124(2)
C83 C82 C81 114(2)
C83 C82 C65 121(2)
C81 C82 C65 99(2)
C82 C83 C101 125(3)
C82 C83 C84 120.7(19)
C101 C83 C84 104.2(19)
C67 C84 C85 123.9(15)
C67 C84 C83 116.1(18)
C85 C84 C83 108.5(17)
C86 C85 C102 125(2)
C86 C85 C84 117.4(16)
C102 C85 C84 105.2(18)
C87 C86 C85 121.5(19)
C87 C86 C69 109.1(16)
C85 C86 C69 110.0(15)
C86 C87 C104 117.7(17)
C86 C87 C88 113.9(18)
C104 C87 C88 110(2)
C89 C88 C70 128(2)
C89 C88 C87 126(2)
C70 C88 C87 103(2)
C88 C89 C106 121(2)
C88 C89 C90 115(2)
C106 C89 C90 107(2)
C72 C90 C91 119.4(19)
C72 C90 C89 120(2)
C91 C90 C89 107(2)
C92 C91 C90 119(2)
C92 C91 C107 120(2)
C90 C91 C107 108(2)
C91 C92 C93 121.3(19)
C91 C92 C74 123(2)
C93 C92 C74 96.8(16)
C94 C93 C92 115.8(18)
C94 C93 C76 123.6(16)
C92 C93 C76 111.6(19)
C108 C94 C93 124.9(19)
C108 C94 C95 115.0(17)
C93 C94 C95 111.4(16)
C96 C95 C110 125(2)
C96 C95 C94 128.7(19)
C110 C95 C94 100.2(17)
C95 C96 C97 122(2)
C95 C96 C77 123.1(17)
C97 C96 C77 102.4(17)
C79 C97 C98 132(2)
C79 C97 C96 104.5(17)
C98 C97 C96 113.3(17)
C111 C98 C97 125.8(18)
C111 C98 C99 116(2)
C97 C98 C99 105.9(19)
C98 C99 C81 133(2)
C98 C99 C100 103.0(18)
C81 C99 C100 113(2)
C101 C100 C112 115(2)
C101 C100 C99 117.8(19)
C112 C100 C99 110(2)
C100 C101 C83 124(2)
C100 C101 C102 122(2)
C83 C101 C102 112(2)
C103 C102 C85 114.5(18)
C103 C102 C101 119(2)
C85 C102 C101 108.9(19)
C102 C103 C104 121.4(19)
C102 C103 C113 117.9(17)
C104 C103 C113 108.4(17)
C105 C104 C87 127.0(18)
C105 C104 C103 104.0(19)
C87 C104 C103 119(2)
C104 C105 C106 116(2)
C104 C105 C114 110.3(18)
C106 C105 C114 114(2)
C107 C106 C105 121(2)
C107 C106 C89 113.0(18)
C105 C106 C89 119(2)
C108 C107 C106 129.2(19)
C108 C107 C91 113.1(19)
C106 C107 C91 104(2)
C94 C108 C107 123.8(19)
C94 C108 C109 109.3(18)
C107 C108 C109 110(2)
C114 C109 C110 116.1(18)
C114 C109 C108 126(2)
C110 C109 C108 103.3(17)
C111 C110 C109 120(2)
C111 C110 C95 112.7(17)
C109 C110 C95 111.5(16)
C98 C111 C110 120.5(19)
C98 C111 C112 107(2)
C110 C111 C112 120.3(17)
C113 C112 C100 134(2)
C113 C112 C111 110.1(16)
C100 C112 C111 104.5(17)
C112 C113 C114 131(2)
C112 C113 C103 110.1(18)
C114 C113 C103 107.6(18)
N3 Zn1 N4 86.1(6)
N3 Zn1 N2 93.4(6)
N4 Zn1 N2 178.2(6)
N3 Zn1 N1 178.4(7)
N4 Zn1 N1 93.5(6)
N2 Zn1 N1 87.0(6)
C113 C114 C109 122(2)
C113 C114 C105 109(2)
C109 C114 C105 119.2(18)

loop_
_geom_bond_atom_site_label_1
_geom_bond_atom_site_label_2
_geom_bond_distance
C1 C2 1.39(2)
C1 C36 1.45(2)
C1 N1 1.59(2)
C2 C3 1.3900
C2 C7 1.3900
C3 C4 1.3900
C3 H31 0.9500
C4 C5 1.3900
C4 H32 0.9500
C5 C6 1.3900
C5 H33 0.9500
C6 C7 1.3900
C6 H34 0.9500
C7 C8 1.41(2)
C8 N1 1.38(2)
C8 C9 1.58(2)
C9 C10 1.45(2)
C9 C37 1.535(19)
C10 N2 1.313(19)
C10 C11 1.630(18)
C11 C12 1.3900
C11 C16 1.3900
C12 C13 1.3900
C12 H35 0.9500
C13 C14 1.3900
C13 H36 0.9500
C14 C15 1.3900
C14 H37 0.9500
C15 C16 1.3900
C15 H38 0.9500
C16 C17 1.374(18)
C17 C18 1.35(2)
C17 N2 1.55(2)
C18 C19 1.37(2)
C18 H9 0.9500
C19 C20 1.39(2)
C19 N3 1.59(2)
C20 C21 1.3900
C20 C25 1.3900
C21 C22 1.3900
C21 H10 0.9500
C22 C23 1.3900
C22 H11 0.9500
C23 C24 1.3900
C23 H12 0.9500
C24 C25 1.3900
C24 H13 0.9500
C25 C26 1.47(2)
C26 N3 1.34(2)
C26 C27 1.39(2)
C27 C28 1.44(2)
C27 H14 0.9500
C28 N4 1.35(2)
C28 C29 1.510(18)
C29 C30 1.3900
C29 C34 1.3900
C30 C31 1.3900
C30 H15 0.9500
C31 C32 1.3900
C31 H16 0.9500
C32 C33 1.3900
C32 H17 0.9500
C33 C34 1.3900
C33 H18 0.9500
C34 C35 1.412(19)
C35 C36 1.24(2)
C35 N4 1.53(2)
C36 H19 0.9500
N1 Zn1 2.144(17)
N2 Zn1 2.089(12)
N3 Zn1 1.997(19)
N4 Zn1 2.052(13)
C37 C38 1.3900
C37 C42 1.3900
C38 C39 1.3900
C38 H20 0.9500
C39 C40 1.3900
C39 H21 0.9500
C40 C41 1.3900
C40 C43 1.51(2)
C41 C42 1.3900
C41 H22 0.9500
C42 H23 0.9500
C43 C44 1.18(2)
C44 C45 1.35(3)
C45 C46 1.28(2)
C46 C47 1.46(2)
C47 C48 1.3900
C47 C52 1.3900
C48 C49 1.3900
C48 H24 0.9500
C49 C50 1.3900
C49 H25 0.9500
C50 C51 1.3900
C50 C53 1.49(2)
C51 C52 1.3900
C51 H26 0.9500
C52 H27 0.9500
C53 C56 1.46(3)
C53 C55 1.57(3)
C53 C54 1.66(2)
C54 H28 0.9800
C54 H29 0.9800
C54 H30 0.9800
C55 C60 1.50(3)
C55 C63 1.59(3)
C55 C56 1.71(3)
C56 C57 1.47(2)
C56 C66 1.49(2)
C57 C58 1.48(2)
C57 C68 1.56(2)
C58 C71 1.42(2)
C58 C59 1.43(3)
C59 C73 1.39(2)
C59 C60 1.53(2)
C60 C61 1.31(3)
C61 C75 1.33(2)
C61 C62 1.49(2)
C62 C78 1.35(3)
C62 C63 1.40(3)
C63 C64 1.42(2)
C64 C65 1.32(3)
C64 C80 1.52(3)
C65 C66 1.53(3)
C65 C82 1.59(3)
C66 C67 1.41(2)
C67 C84 1.39(2)
C67 C68 1.52(2)
C68 C69 1.115(19)
C69 C86 1.58(2)
C69 C70 1.66(2)
C70 C88 1.43(3)
C70 C71 1.43(2)
C71 C72 1.47(3)
C72 C73 1.37(2)
C72 C90 1.40(2)
C73 C74 1.64(3)
C74 C75 1.24(2)
C74 C92 1.52(3)
C75 C76 1.53(3)
C76 C93 1.46(2)
C76 C77 1.51(2)
C77 C78 1.40(2)
C77 C96 1.53(2)
C78 C79 1.42(2)
C79 C97 1.39(2)
C79 C80 1.42(3)
C80 C81 1.39(3)
C81 C99 1.45(3)
C81 C82 1.49(3)
C82 C83 1.38(3)
C83 C101 1.39(3)
C83 C84 1.57(3)
C84 C85 1.50(2)
C85 C86 1.42(2)
C85 C102 1.46(3)
C86 C87 1.39(2)
C87 C104 1.47(3)
C87 C88 1.55(3)
C88 C89 1.34(3)
C89 C106 1.49(3)
C89 C90 1.52(3)
C90 C91 1.51(3)
C91 C92 1.38(3)
C91 C107 1.59(2)
C92 C93 1.46(3)
C93 C94 1.43(2)
C94 C108 1.33(2)
C94 C95 1.53(2)
C95 C96 1.23(2)
C95 C110 1.51(2)
C96 C97 1.49(2)
C97 C98 1.42(2)
C98 C111 1.32(2)
C98 C99 1.42(3)
C99 C100 1.58(3)
C100 C101 1.34(3)
C100 C112 1.37(2)
C101 C102 1.49(3)
C102 C103 1.42(2)
C103 C104 1.52(2)
C103 C113 1.59(3)
C104 C105 1.47(3)
C105 C106 1.48(2)
C105 C114 1.56(3)
C106 C107 1.44(3)
C107 C108 1.40(3)
C108 C109 1.53(2)
C109 C114 1.44(3)
C109 C110 1.49(2)
C110 C111 1.46(2)
C111 C112 1.62(3)
C112 C113 1.36(2)
C113 C114 1.37(2)

loop_
_geom_torsion_atom_site_label_1
_geom_torsion_atom_site_label_2
_geom_torsion_atom_site_label_3
_geom_torsion_atom_site_label_4
_geom_torsion
C36 C1 C2 C3 3(4)
N1 C1 C2 C3 -177.2(9)
C36 C1 C2 C7 -177(3)
N1 C1 C2 C7 3.7(17)
C1 C2 C3 C4 -179.1(16)
C7 C2 C3 C4 0.0
C2 C3 C4 C5 0.0
C3 C4 C5 C6 0.0
C4 C5 C6 C7 0.0
C5 C6 C7 C2 0.0
C5 C6 C7 C8 -177.8(17)
C1 C2 C7 C6 179.1(15)
C3 C2 C7 C6 0.0
C1 C2 C7 C8 -2.5(15)
C3 C2 C7 C8 178.4(13)
C6 C7 C8 N1 177.8(12)
C2 C7 C8 N1 -0.3(18)
C6 C7 C8 C9 7(3)
C2 C7 C8 C9 -170.7(18)
N1 C8 C9 C10 3(3)
C7 C8 C9 C10 173.1(19)
N1 C8 C9 C37 -179.3(16)
C7 C8 C9 C37 -9(3)
C37 C9 C10 N2 178.3(17)
C8 C9 C10 N2 -4(3)
C37 C9 C10 C11 -17(3)
C8 C9 C10 C11 161.0(16)
N2 C10 C11 C12 179.2(12)
C9 C10 C11 C12 12(2)
N2 C10 C11 C16 -12.4(15)
C9 C10 C11 C16 180.0(15)
C16 C11 C12 C13 0.0
C10 C11 C12 C13 166.8(16)
C11 C12 C13 C14 0.0
C12 C13 C14 C15 0.0
C13 C14 C15 C16 0.0
C14 C15 C16 C17 176.9(15)
C14 C15 C16 C11 0.0
C12 C11 C16 C17 -177.4(13)
C10 C11 C16 C17 11.6(13)
C12 C11 C16 C15 0.0
C10 C11 C16 C15 -171.1(11)
C15 C16 C17 C18 -4(3)
C11 C16 C17 C18 174(2)
C15 C16 C17 N2 174.9(10)
C11 C16 C17 N2 -7.9(16)
C16 C17 C18 C19 176(2)
N2 C17 C18 C19 -2(4)
C17 C18 C19 C20 169(2)
C17 C18 C19 N3 9(4)
C18 C19 C20 C21 13(3)
N3 C19 C20 C21 174.4(10)
C18 C19 C20 C25 -171.3(18)
N3 C19 C20 C25 -9.5(16)
C19 C20 C21 C22 175.8(16)
C25 C20 C21 C22 0.0
C20 C21 C22 C23 0.0
C21 C22 C23 C24 0.0
C22 C23 C24 C25 0.0
C23 C24 C25 C20 0.0
C23 C24 C25 C26 170.4(15)
C19 C20 C25 C24 -176.7(13)
C21 C20 C25 C24 0.0
C19 C20 C25 C26 10.7(13)
C21 C20 C25 C26 -172.6(12)
C24 C25 C26 N3 -179.7(11)
C20 C25 C26 N3 -8.4(16)
C24 C25 C26 C27 15(3)
C20 C25 C26 C27 -174.2(16)
N3 C26 C27 C28 20(3)
C25 C26 C27 C28 -174.7(18)
C26 C27 C28 N4 -6(3)
C26 C27 C28 C29 171.9(18)
N4 C28 C29 C30 -178.4(13)
C27 C28 C29 C30 3(3)
N4 C28 C29 C34 0.3(17)
C27 C28 C29 C34 -178.1(16)
C34 C29 C30 C31 0.0
C28 C29 C30 C31 178.5(18)
C29 C30 C31 C32 0.0
C30 C31 C32 C33 0.0
C31 C32 C33 C34 0.0
C32 C33 C34 C29 0.0
C32 C33 C34 C35 -175.2(15)
C30 C29 C34 C33 0.0
C28 C29 C34 C33 -179.1(12)
C30 C29 C34 C35 175.7(13)
C28 C29 C34 C35 -3.4(13)
C33 C34 C35 C36 -4(3)
C29 C34 C35 C36 -180(2)
C33 C34 C35 N4 -179.5(10)
C29 C34 C35 N4 5.1(16)
C34 C35 C36 C1 165(3)
N4 C35 C36 C1 -20(5)
C2 C1 C36 C35 -159(3)
N1 C1 C36 C35 21(5)
C7 C8 N1 C1 2(2)
C9 C8 N1 C1 174.3(16)
C7 C8 N1 Zn1 -172.0(13)
C9 C8 N1 Zn1 0(3)
C2 C1 N1 C8 -3.5(19)
C36 C1 N1 C8 176.7(17)
C2 C1 N1 Zn1 171.9(12)
C36 C1 N1 Zn1 -8(2)
C9 C10 N2 C17 173.9(19)
C11 C10 N2 C17 7.9(17)
C9 C10 N2 Zn1 2(3)
C11 C10 N2 Zn1 -163.9(10)
C18 C17 N2 C10 178.0(15)
C16 C17 N2 C10 -0.8(18)
C18 C17 N2 Zn1 -10(2)
C16 C17 N2 Zn1 171.2(10)
C27 C26 N3 C19 169.4(16)
C25 C26 N3 C19 2.5(18)
C27 C26 N3 Zn1 -21(3)
C25 C26 N3 Zn1 171.8(12)
C18 C19 N3 C26 168.9(17)
C20 C19 N3 C26 4.2(19)
C18 C19 N3 Zn1 -2(2)
C20 C19 N3 Zn1 -166.3(12)
C27 C28 N4 C35 -179.1(18)
C29 C28 N4 C35 2.5(19)
C27 C28 N4 Zn1 -7(3)
C29 C28 N4 Zn1 174.2(12)
C36 C35 N4 C28 179.2(18)
C34 C35 N4 C28 -4.3(18)
C36 C35 N4 Zn1 7(2)
C34 C35 N4 Zn1 -176.2(11)
C10 C9 C37 C38 94.7(18)
C8 C9 C37 C38 -83.3(16)
C10 C9 C37 C42 -79(2)
C8 C9 C37 C42 103.0(14)
C42 C37 C38 C39 0.0
C9 C37 C38 C39 -173.8(11)
C37 C38 C39 C40 0.0
C38 C39 C40 C41 0.0
C38 C39 C40 C43 173.1(14)
C39 C40 C41 C42 0.0
C43 C40 C41 C42 -173.0(14)
C40 C41 C42 C37 0.0
C38 C37 C42 C41 0.0
C9 C37 C42 C41 173.7(11)
C44 C45 C46 C47 176(9)
C45 C46 C47 C48 -100(12)
C45 C46 C47 C52 86(12)
C52 C47 C48 C49 0.0
C46 C47 C48 C49 -174.4(16)
C47 C48 C49 C50 0.0
C48 C49 C50 C51 0.0
C48 C49 C50 C53 -175.4(16)
C49 C50 C51 C52 0.0
C53 C50 C51 C52 175.5(15)
C50 C51 C52 C47 0.0
C48 C47 C52 C51 0.0
C46 C47 C52 C51 174.1(18)
C51 C50 C53 C56 -133(2)
C49 C50 C53 C56 43(3)
C51 C50 C53 C55 -48(3)
C49 C50 C53 C55 127(2)
C51 C50 C53 C54 90.7(17)
C49 C50 C53 C54 -93.9(17)
C56 C53 C55 C60 -105(3)
C50 C53 C55 C60 142(2)
C54 C53 C55 C60 3(4)
C56 C53 C55 C63 100(2)
C50 C53 C55 C63 -13(3)
C54 C53 C55 C63 -151.9(17)
C50 C53 C55 C56 -113(2)
C54 C53 C55 C56 108.3(19)
C50 C53 C56 C57 -152(2)
C55 C53 C56 C57 88(3)
C54 C53 C56 C57 -16(4)
C50 C53 C56 C66 19(4)
C55 C53 C56 C66 -101(3)
C54 C53 C56 C66 154(2)
C50 C53 C56 C55 121(2)
C54 C53 C56 C55 -104(2)
C60 C55 C56 C53 125(2)
C63 C55 C56 C53 -111.6(19)
C60 C55 C56 C57 2(3)
C53 C55 C56 C57 -122.4(19)
C63 C55 C56 C57 126.0(17)
C60 C55 C56 C66 -114(2)
C53 C55 C56 C66 121(2)
C63 C55 C56 C66 10(3)
C53 C56 C57 C58 -60(4)
C66 C56 C57 C58 127(2)
C55 C56 C57 C58 3(3)
C53 C56 C57 C68 162(3)
C66 C56 C57 C68 -10(3)
C55 C56 C57 C68 -134.9(18)
C56 C57 C58 C71 -146(2)
C68 C57 C58 C71 -7(3)
C56 C57 C58 C59 2(3)
C68 C57 C58 C59 140.3(17)
C71 C58 C59 C73 2.7(19)
C57 C58 C59 C73 -149.9(15)
C71 C58 C59 C60 140.3(17)
C57 C58 C59 C60 -12(3)
C53 C55 C60 C61 -149(3)
C63 C55 C60 C61 10(2)
C56 C55 C60 C61 141(2)
C53 C55 C60 C59 60(3)
C63 C55 C60 C59 -141.0(15)
C56 C55 C60 C59 -10(3)
C73 C59 C60 C61 0(3)
C58 C59 C60 C61 -133(2)
C73 C59 C60 C55 148.5(15)
C58 C59 C60 C55 16(3)
C55 C60 C61 C75 -147.8(16)
C59 C60 C61 C75 0(3)
C55 C60 C61 C62 -10(2)
C59 C60 C61 C62 138.4(17)
C60 C61 C62 C78 -149(2)
C75 C61 C62 C78 -13(3)
C60 C61 C62 C63 5(2)
C75 C61 C62 C63 140.3(19)
C78 C62 C63 C64 16(3)
C61 C62 C63 C64 -140.0(18)
C78 C62 C63 C55 158.0(17)
C61 C62 C63 C55 2(2)
C60 C55 C63 C62 -6(2)
C53 C55 C63 C62 156.5(19)
C56 C55 C63 C62 -142.9(17)
C60 C55 C63 C64 137.3(18)
C53 C55 C63 C64 -60(3)
C56 C55 C63 C64 1(3)
C62 C63 C64 C65 132(3)
C55 C63 C64 C65 -5(3)
C62 C63 C64 C80 -5(3)
C55 C63 C64 C80 -142.7(19)
C63 C64 C65 C66 -1(4)
C80 C64 C65 C66 140(2)
C63 C64 C65 C82 -149.0(19)
C80 C64 C65 C82 -8(3)
C53 C56 C66 C67 -160(3)
C57 C56 C66 C67 12(3)
C55 C56 C66 C67 129(2)
C53 C56 C66 C65 56(4)
C57 C56 C66 C65 -131(2)
C55 C56 C66 C65 -14(3)
C64 C65 C66 C67 -128(3)
C82 C65 C66 C67 21(3)
C64 C65 C66 C56 12(4)
C82 C65 C66 C56 160.3(18)
C56 C66 C67 C84 -153(2)
C65 C66 C67 C84 -13(4)
C56 C66 C67 C68 -9(3)
C65 C66 C67 C68 131(2)
C84 C67 C68 C69 1(3)
C66 C67 C68 C69 -147(3)
C84 C67 C68 C57 150(2)
C66 C67 C68 C57 2(3)
C56 C57 C68 C69 149(3)
C58 C57 C68 C69 0(3)
C56 C57 C68 C67 5(2)
C58 C57 C68 C67 -143.7(18)
C67 C68 C69 C86 -9(4)
C57 C68 C69 C86 -148(2)
C67 C68 C69 C70 148.9(19)
C57 C68 C69 C70 10(4)
C68 C69 C70 C88 -142(3)
C86 C69 C70 C88 23(2)
C68 C69 C70 C71 -12(3)
C86 C69 C70 C71 152.3(18)
C59 C58 C71 C70 -145.0(19)
C57 C58 C71 C70 4(3)
C59 C58 C71 C72 -5.0(19)
C57 C58 C71 C72 144(2)
C88 C70 C71 C58 131(2)
C69 C70 C71 C58 5(3)
C88 C70 C71 C72 -5(2)
C69 C70 C71 C72 -130.6(18)
C58 C71 C72 C73 5.1(17)
C70 C71 C72 C73 146.7(15)
C58 C71 C72 C90 -144.7(16)
C70 C71 C72 C90 -3(3)
C90 C72 C73 C59 143(2)
C71 C72 C73 C59 -3.7(19)
C90 C72 C73 C74 2(3)
C71 C72 C73 C74 -145.0(14)
C58 C59 C73 C72 1(2)
C60 C59 C73 C72 -141.5(16)
C58 C59 C73 C74 142.5(13)
C60 C59 C73 C74 0.1(19)
C72 C73 C74 C75 142.3(15)
C59 C73 C74 C75 0.3(19)
C72 C73 C74 C92 -5(2)
C59 C73 C74 C92 -147.4(15)
C92 C74 C75 C61 144(2)
C73 C74 C75 C61 -1(3)
C92 C74 C75 C76 -2(2)
C73 C74 C75 C76 -147.3(14)
C60 C61 C75 C74 0(3)
C62 C61 C75 C74 -131(2)
C60 C61 C75 C76 144.1(18)
C62 C61 C75 C76 13(3)
C74 C75 C76 C93 6(2)
C61 C75 C76 C93 -148.0(16)
C74 C75 C76 C77 143.8(17)
C61 C75 C76 C77 -10(2)
C93 C76 C77 C78 138(2)
C75 C76 C77 C78 7(3)
C93 C76 C77 C96 -3(3)
C75 C76 C77 C96 -134.8(19)
C63 C62 C78 C77 -143.3(19)
C61 C62 C78 C77 9(3)
C63 C62 C78 C79 -19(3)
C61 C62 C78 C79 133(2)
C76 C77 C78 C62 -6(3)
C96 C77 C78 C62 135.2(19)
C76 C77 C78 C79 -141.9(19)
C96 C77 C78 C79 -1(2)
C62 C78 C79 C97 -129(2)
C77 C78 C79 C97 1(2)
C62 C78 C79 C80 10(3)
C77 C78 C79 C80 140(2)
C97 C79 C80 C81 -6(3)
C78 C79 C80 C81 -147(2)
C97 C79 C80 C64 143.9(17)
C78 C79 C80 C64 2(3)
C65 C64 C80 C81 8(2)
C63 C64 C80 C81 151.8(17)
C65 C64 C80 C79 -148(2)
C63 C64 C80 C79 -4(3)
C79 C80 C81 C99 5(3)
C64 C80 C81 C99 -146.9(18)
C79 C80 C81 C82 147(2)
C64 C80 C81 C82 -5(2)
C80 C81 C82 C83 -129.6(19)
C99 C81 C82 C83 5(3)
C80 C81 C82 C65 0(2)
C99 C81 C82 C65 135.0(19)
C64 C65 C82 C83 131(3)
C66 C65 C82 C83 -24(3)
C64 C65 C82 C81 5(2)
C66 C65 C82 C81 -149(2)
C81 C82 C83 C101 -3(3)
C65 C82 C83 C101 -121(3)
C81 C82 C83 C84 136(2)
C65 C82 C83 C84 18(4)
C66 C67 C84 C85 144(2)
C68 C67 C84 C85 2(3)
C66 C67 C84 C83 5(3)
C68 C67 C84 C83 -137.2(19)
C82 C83 C84 C67 -8(3)
C101 C83 C84 C67 138.5(19)
C82 C83 C84 C85 -153(2)
C101 C83 C84 C85 -7(2)
C67 C84 C85 C86 3(3)
C83 C84 C85 C86 144(2)
C67 C84 C85 C102 -142(2)
C83 C84 C85 C102 0(2)
C102 C85 C86 C87 0(3)
C84 C85 C86 C87 -137(2)
C102 C85 C86 C69 129(2)
C84 C85 C86 C69 -8(3)
C68 C69 C86 C87 149(3)
C70 C69 C86 C87 -13(2)
C68 C69 C86 C85 13(4)
C70 C69 C86 C85 -148.7(18)
C85 C86 C87 C104 0(3)
C69 C86 C87 C104 -129.7(19)
C85 C86 C87 C88 130(2)
C69 C86 C87 C88 1(2)
C71 C70 C88 C89 12(3)
C69 C70 C88 C89 138(2)
C71 C70 C88 C87 -148.0(16)
C69 C70 C88 C87 -23(2)
C86 C87 C88 C89 -147(2)
C104 C87 C88 C89 -12(3)
C86 C87 C88 C70 14(2)
C104 C87 C88 C70 148.7(18)
C70 C88 C89 C106 -140(2)
C87 C88 C89 C106 16(3)
C70 C88 C89 C90 -10(3)
C87 C88 C89 C90 146.4(18)
C73 C72 C90 C91 -1(3)
C71 C72 C90 C91 141.0(19)
C73 C72 C90 C89 -136(2)
C71 C72 C90 C89 6(3)
C88 C89 C90 C72 0(3)
C106 C89 C90 C72 137.1(19)
C88 C89 C90 C91 -140(2)
C106 C89 C90 C91 -3(2)
C72 C90 C91 C92 3(3)
C89 C90 C91 C92 143.8(18)
C72 C90 C91 C107 -138.5(18)
C89 C90 C91 C107 2(2)
C90 C91 C92 C93 -132(2)
C107 C91 C92 C93 5(4)
C90 C91 C92 C74 -7(3)
C107 C91 C92 C74 130(2)
C75 C74 C92 C91 -137(2)
C73 C74 C92 C91 8(3)
C75 C74 C92 C93 -2(2)
C73 C74 C92 C93 143.3(15)
C91 C92 C93 C94 -7(3)
C74 C92 C93 C94 -142.8(18)
C91 C92 C93 C76 142(2)
C74 C92 C93 C76 6(2)
C77 C76 C93 C94 2(4)
C75 C76 C93 C94 138(2)
C77 C76 C93 C92 -144(2)
C75 C76 C93 C92 -7(2)
C92 C93 C94 C108 -1(3)
C76 C93 C94 C108 -146(2)
C92 C93 C94 C95 144(2)
C76 C93 C94 C95 0(3)
C108 C94 C95 C96 149(3)
C93 C94 C95 C96 -1(4)
C108 C94 C95 C110 -3(3)
C93 C94 C95 C110 -152.8(19)
C110 C95 C96 C97 9(4)
C94 C95 C96 C97 -137(2)
C110 C95 C96 C77 145(2)
C94 C95 C96 C77 -1(4)
C78 C77 C96 C95 -143(2)
C76 C77 C96 C95 3(3)
C78 C77 C96 C97 0(2)
C76 C77 C96 C97 146.1(18)
C78 C79 C97 C98 141(2)
C80 C79 C97 C98 -1(3)
C78 C79 C97 C96 -1(2)
C80 C79 C97 C96 -142.5(17)
C95 C96 C97 C79 143(2)
C77 C96 C97 C79 0(2)
C95 C96 C97 C98 -7(3)
C77 C96 C97 C98 -150.0(18)
C79 C97 C98 C111 -135(2)
C96 C97 C98 C111 5(3)
C79 C97 C98 C99 5(3)
C96 C97 C98 C99 144.8(17)
C111 C98 C99 C81 138(2)
C97 C98 C99 C81 -6(3)
C111 C98 C99 C100 -2(2)
C97 C98 C99 C100 -146.3(13)
C80 C81 C99 C98 2(3)
C82 C81 C99 C98 -135(2)
C80 C81 C99 C100 139.0(17)
C82 C81 C99 C100 2(3)
C98 C99 C100 C101 137(2)
C81 C99 C100 C101 -13(3)
C98 C99 C100 C112 2.8(18)
C81 C99 C100 C112 -146.6(16)
C112 C100 C101 C83 148.0(19)
C99 C100 C101 C83 16(3)
C112 C100 C101 C102 -14(3)
C99 C100 C101 C102 -146.0(18)
C82 C83 C101 C100 -8(3)
C84 C83 C101 C100 -153(2)
C82 C83 C101 C102 156(2)
C84 C83 C101 C102 11(2)
C86 C85 C102 C103 1(3)
C84 C85 C102 C103 142.4(18)
C86 C85 C102 C101 -134(2)
C84 C85 C102 C101 7(2)
C100 C101 C102 C103 19(3)
C83 C101 C102 C103 -145.4(18)
C100 C101 C102 C85 152(2)
C83 C101 C102 C85 -12(3)
C85 C102 C103 C104 -2(3)
C101 C102 C103 C104 129(2)
C85 C102 C103 C113 -139.8(18)
C101 C102 C103 C113 -9(2)
C86 C87 C104 C105 140(2)
C88 C87 C104 C105 8(3)
C86 C87 C104 C103 -1(3)
C88 C87 C104 C103 -132.9(18)
C102 C103 C104 C105 -146.9(19)
C113 C103 C104 C105 -6(2)
C102 C103 C104 C87 2(3)
C113 C103 C104 C87 143(2)
C87 C104 C105 C106 -7(3)
C103 C104 C105 C106 138.1(16)
C87 C104 C105 C114 -139(2)
C103 C104 C105 C114 7(2)
C104 C105 C106 C107 -139(2)
C114 C105 C106 C107 -9(3)
C104 C105 C106 C89 9(3)
C114 C105 C106 C89 138.8(19)
C88 C89 C106 C107 137(2)
C90 C89 C106 C107 3(2)
C88 C89 C106 C105 -14(3)
C90 C89 C106 C105 -147.4(16)
C105 C106 C107 C108 11(4)
C89 C106 C107 C108 -139(2)
C105 C106 C107 C91 147.9(18)
C89 C106 C107 C91 -2(2)
C92 C91 C107 C108 3(3)
C90 C91 C107 C108 145(2)
C92 C91 C107 C106 -142(2)
C90 C91 C107 C106 0(2)
C93 C94 C108 C107 11(4)
C95 C94 C108 C107 -134(2)
C93 C94 C108 C109 143(2)
C95 C94 C108 C109 -2(3)
C106 C107 C108 C94 123(3)
C91 C107 C108 C94 -12(3)
C106 C107 C108 C109 -9(3)
C91 C107 C108 C109 -143.2(17)
C94 C108 C109 C114 -131(2)
C107 C108 C109 C114 8(3)
C94 C108 C109 C110 6(3)
C107 C108 C109 C110 144.8(19)
C114 C109 C110 C111 -2(3)
C108 C109 C110 C111 -143.2(19)
C114 C109 C110 C95 133(2)
C108 C109 C110 C95 -8(2)
C96 C95 C110 C111 -8(3)
C94 C95 C110 C111 145.5(19)
C96 C95 C110 C109 -147(2)
C94 C95 C110 C109 7(2)
C97 C98 C111 C110 -5(3)
C99 C98 C111 C110 -142(2)
C97 C98 C111 C112 137(2)
C99 C98 C111 C112 0(2)
C109 C110 C111 C98 140(2)
C95 C110 C111 C98 6(3)
C109 C110 C111 C112 3(3)
C95 C110 C111 C112 -131.0(19)
C101 C100 C112 C113 0(3)
C99 C100 C112 C113 135(2)
C101 C100 C112 C111 -138.0(18)
C99 C100 C112 C111 -2.7(17)
C98 C111 C112 C113 -147.5(16)
C110 C111 C112 C113 -5(3)
C98 C111 C112 C100 1.7(19)
C110 C111 C112 C100 143.7(17)
C100 C112 C113 C114 -130(3)
C111 C112 C113 C114 7(3)
C100 C112 C113 C103 8(3)
C111 C112 C113 C103 144.9(15)
C102 C103 C113 C112 -3(2)
C104 C103 C113 C112 -145.7(15)
C102 C103 C113 C114 145.2(17)
C104 C103 C113 C114 2(2)
C112 C113 C114 C109 -5(4)
C103 C113 C114 C109 -144.3(19)
C112 C113 C114 C105 141(2)
C103 C113 C114 C105 2(2)
C110 C109 C114 C113 2(3)
C108 C109 C114 C113 134(2)
C110 C109 C114 C105 -141.0(18)
C108 C109 C114 C105 -9(3)
C104 C105 C114 C113 -6(2)
C106 C105 C114 C113 -138.4(19)
C104 C105 C114 C109 142(2)
C106 C105 C114 C109 9(3)

loop_
_platon_squeeze_void_nr
_platon_squeeze_void_average_x
_platon_squeeze_void_average_y
_platon_squeeze_void_average_z
_platon_squeeze_void_volume
_platon_squeeze_void_count_electrons
_platon_squeeze_void_content
1 0.000 0.500 0.000 136 9 ' '
2 -0.003 -0.018 0.500 1013 427 ' '
3 0.393 0.696 0.833 23 4 ' '
4 0.606 0.304 0.167 24 4 ' '
